data_7054436
loop_
_publ_author_name
'Mlowe, Sixberth'
'Lewis, David J.'
'Azad Malik, M.'
'Raftery, James'
'Mubofu, Egid B.'
'O'Brien, Paul'
'Revaprasadu, Neerish'

_publ_section_title
;
 Bis(piperidinedithiocarbamato)pyridinecadmium(ii) as a single-source
 precursor for the synthesis of CdS nanoparticles and aerosol-assisted
 chemical vapour deposition (AACVD) of CdS thin films
;
_journal_issue 12
_journal_name_full 'New J. Chem.'
_journal_page_first 6073
_journal_paper_doi 10.1039/C4NJ01201A
_journal_volume 38
_journal_year 2014
_chemical_formula_sum 'C17 H25 Cd N3 S4'
_chemical_formula_weight 512.04
_chemical_name_systematic
; 
 ? 
;
_space_group_IT_number 14
_symmetry_cell_setting monoclinic
_symmetry_space_group_name_Hall '-P 2ybc'
_symmetry_space_group_name_H-M 'P 1 21/c 1'
_atom_sites_solution_hydrogens geom
_atom_sites_solution_primary direct
_atom_sites_solution_secondary difmap
_audit_creation_method SHELXL-97
_cell_angle_alpha 90.00
_cell_angle_beta 95.928(2)
_cell_angle_gamma 90.00
_cell_formula_units_Z 4
_cell_length_a 8.8114(4)
_cell_length_b 9.8021(5)
_cell_length_c 24.4201(11)
_cell_measurement_reflns_used 7080
_cell_measurement_temperature 180(2)
_cell_measurement_theta_max 72.46
_cell_measurement_theta_min 3.64
_cell_volume 2097.89(17)
_computing_cell_refinement 'Bruker SAINT'
_computing_data_collection 'Bruker APEX2'
_computing_data_reduction 'Bruker SAINT'
_computing_molecular_graphics 'Bruker SHELXTL'
_computing_publication_material 'Bruker SHELXTL'
_computing_structure_refinement 'SHELXL-97 (Sheldrick, 2008)'
_computing_structure_solution 'SHELXS-97 (Sheldrick, 2008)'
_diffrn_ambient_temperature 180(2)
_diffrn_measured_fraction_theta_full 0.972
_diffrn_measured_fraction_theta_max 0.935
_diffrn_measurement_device_type 'Bruker APEX-II CCD'
_diffrn_measurement_method '\f and \w scans'
_diffrn_radiation_monochromator graphite
_diffrn_radiation_source 'fine-focus sealed tube'
_diffrn_radiation_type CuK\a
_diffrn_radiation_wavelength 1.54178
_diffrn_reflns_av_R_equivalents 0.0534
_diffrn_reflns_av_sigmaI/netI 0.0638
_diffrn_reflns_limit_h_max 10
_diffrn_reflns_limit_h_min -10
_diffrn_reflns_limit_k_max 12
_diffrn_reflns_limit_k_min -10
_diffrn_reflns_limit_l_max 28
_diffrn_reflns_limit_l_min -30
_diffrn_reflns_number 10171
_diffrn_reflns_theta_full 66.60
_diffrn_reflns_theta_max 72.45
_diffrn_reflns_theta_min 3.64
_exptl_absorpt_coefficient_mu 12.097
_exptl_absorpt_correction_T_max 0.3776
_exptl_absorpt_correction_T_min 0.237904
_exptl_absorpt_correction_type multi-scan
_exptl_absorpt_process_details SADABS
_exptl_crystal_colour white
_exptl_crystal_density_diffrn 1.621
_exptl_crystal_density_method 'not measured'
_exptl_crystal_description plate
_exptl_crystal_F_000 1040
_exptl_crystal_size_max 0.22
_exptl_crystal_size_mid 0.16
_exptl_crystal_size_min 0.10
_refine_diff_density_max 0.803
_refine_diff_density_min -0.564
_refine_diff_density_rms 0.136
_refine_ls_extinction_coef 0.00154(9)
_refine_ls_extinction_expression Fc^*^=kFc[1+0.001xFc^2^\l^3^/sin(2\q)]^-1/4^
_refine_ls_extinction_method SHELXL
_refine_ls_goodness_of_fit_ref 0.529
_refine_ls_hydrogen_treatment constr
_refine_ls_matrix_type full
_refine_ls_number_parameters 227
_refine_ls_number_reflns 3882
_refine_ls_number_restraints 0
_refine_ls_restrained_S_all 0.529
_refine_ls_R_factor_all 0.0362
_refine_ls_R_factor_gt 0.0346
_refine_ls_shift/su_max 0.001
_refine_ls_shift/su_mean 0.000
_refine_ls_structure_factor_coef Fsqd
_refine_ls_weighting_details 'calc w=1/[\s^2^(Fo^2^)+(0.0682P)^2^+29.6435P] where P=(Fo^2^+2Fc^2^)/3'
_refine_ls_weighting_scheme calc
_refine_ls_wR_factor_gt 0.0851
_refine_ls_wR_factor_ref 0.0870
_reflns_number_gt 3677
_reflns_number_total 3882
_reflns_threshold_expression >2sigma(I)
_cod_data_source_file c4nj01201a2.cif
_cod_data_source_block s3706ma
_cod_depositor_comments
;
The following automatic conversions were performed:

'_symmetry_cell_setting' value 'Monoclinic' changed to 'monoclinic'
according to
/usr/data/users/saulius/crontab/automatic-downloads/rss-feeds/RSC/lib/dictionaries/cif_core.dic
dictionary named 'cif_core.dic' version 2.4.2 from 2011-04-26.

Automatic conversion script
Id: cif_fix_values 2827 2014-09-09 07:05:25Z andrius 

 Adding full bibliography for 7054436.cif.
;
_cod_original_sg_symbol_H-M P2(1)/c
_cod_database_code 7054436

loop_
_symmetry_equiv_pos_as_xyz
'x, y, z'
'-x, y+1/2, -z+1/2'
'-x, -y, -z'
'x, -y-1/2, z-1/2'

loop_
_atom_site_label
_atom_site_type_symbol
_atom_site_fract_x
_atom_site_fract_y
_atom_site_fract_z
_atom_site_U_iso_or_equiv
_atom_site_adp_type
_atom_site_occupancy
_atom_site_symmetry_multiplicity
_atom_site_calc_flag
_atom_site_refinement_flags
C1 C 0.3423(3) 0.4835(3) 0.30154(13) 0.0135(6) Uani 1 1 d .
C2 C 0.4335(4) 0.2879(4) 0.25049(16) 0.0265(8) Uani 1 1 d .
H2A H 0.5008 0.2715 0.2849 0.032 Uiso 1 1 calc R
H2B H 0.4978 0.2925 0.2196 0.032 Uiso 1 1 calc R
C3 C 0.3191(5) 0.1728(4) 0.24093(18) 0.0293(8) Uani 1 1 d .
H3A H 0.2631 0.1623 0.2738 0.035 Uiso 1 1 calc R
H3B H 0.3739 0.0864 0.2356 0.035 Uiso 1 1 calc R
C4 C 0.2054(5) 0.1998(4) 0.19059(19) 0.0356(10) Uani 1 1 d .
H4A H 0.1249 0.1290 0.1883 0.043 Uiso 1 1 calc R
H4B H 0.2587 0.1934 0.1569 0.043 Uiso 1 1 calc R
C5 C 0.1317(4) 0.3403(4) 0.19298(16) 0.0282(8) Uani 1 1 d .
H5A H 0.0634 0.3419 0.2227 0.034 Uiso 1 1 calc R
H5B H 0.0695 0.3592 0.1577 0.034 Uiso 1 1 calc R
C6 C 0.2533(4) 0.4496(4) 0.20366(14) 0.0240(8) Uani 1 1 d .
H6A H 0.3163 0.4540 0.1724 0.029 Uiso 1 1 calc R
H6B H 0.2045 0.5397 0.2072 0.029 Uiso 1 1 calc R
C7 C 0.1454(4) 0.6536(3) 0.50867(13) 0.0154(6) Uani 1 1 d .
C8 C -0.0663(4) 0.7465(5) 0.55545(17) 0.0313(9) Uani 1 1 d .
H8A H -0.1563 0.6878 0.5587 0.038 Uiso 1 1 calc R
H8B H -0.0853 0.8002 0.5211 0.038 Uiso 1 1 calc R
C9 C -0.0440(4) 0.8428(4) 0.60459(18) 0.0290(8) Uani 1 1 d .
H9A H 0.0416 0.9059 0.6000 0.035 Uiso 1 1 calc R
H9B H -0.1374 0.8980 0.6065 0.035 Uiso 1 1 calc R
C10 C -0.0101(4) 0.7621(4) 0.65738(16) 0.0275(8) Uani 1 1 d .
H10A H -0.0985 0.7036 0.6633 0.033 Uiso 1 1 calc R
H10B H 0.0078 0.8253 0.6890 0.033 Uiso 1 1 calc R
C11 C 0.1305(4) 0.6740(4) 0.65355(15) 0.0244(7) Uani 1 1 d .
H11A H 0.2205 0.7332 0.6510 0.029 Uiso 1 1 calc R
H11B H 0.1495 0.6178 0.6873 0.029 Uiso 1 1 calc R
C12 C 0.1092(4) 0.5816(4) 0.60361(14) 0.0224(7) Uani 1 1 d .
H12A H 0.2046 0.5302 0.6004 0.027 Uiso 1 1 calc R
H12B H 0.0271 0.5150 0.6083 0.027 Uiso 1 1 calc R
C13 C 0.4090(4) 0.9365(4) 0.39077(16) 0.0229(7) Uani 1 1 d .
H13 H 0.3172 0.9259 0.3671 0.028 Uiso 1 1 calc R
C14 C 0.4684(4) 1.0663(4) 0.39895(18) 0.0280(8) Uani 1 1 d .
H14 H 0.4191 1.1429 0.3811 0.034 Uiso 1 1 calc R
C15 C 0.6010(5) 1.0820(4) 0.43357(18) 0.0311(9) Uani 1 1 d .
H15 H 0.6432 1.1702 0.4409 0.037 Uiso 1 1 calc R
C16 C 0.6710(5) 0.9687(5) 0.45735(18) 0.0357(10) Uani 1 1 d .
H16 H 0.7637 0.9769 0.4807 0.043 Uiso 1 1 calc R
C17 C 0.6042(4) 0.8408(4) 0.44669(17) 0.0271(8) Uani 1 1 d .
H17 H 0.6532 0.7622 0.4630 0.033 Uiso 1 1 calc R
Cd1 Cd 0.32551(3) 0.62968(2) 0.409570(9) 0.01822(11) Uani 1 1 d .
N1 N 0.3504(3) 0.4171(3) 0.25460(12) 0.0192(6) Uani 1 1 d .
N2 N 0.0695(3) 0.6612(3) 0.55296(12) 0.0195(6) Uani 1 1 d .
N3 N 0.4738(3) 0.8258(3) 0.41431(12) 0.0178(6) Uani 1 1 d .
S1 S 0.22022(10) 0.62076(8) 0.30476(3) 0.01974(19) Uani 1 1 d .
S2 S 0.45434(9) 0.43514(9) 0.36061(3) 0.01980(19) Uani 1 1 d .
S3 S 0.30465(10) 0.54965(9) 0.50846(3) 0.02137(19) Uani 1 1 d .
S4 S 0.09052(10) 0.74987(10) 0.45080(3) 0.0238(2) Uani 1 1 d .

loop_
_atom_site_aniso_label
_atom_site_aniso_U_11
_atom_site_aniso_U_22
_atom_site_aniso_U_33
_atom_site_aniso_U_23
_atom_site_aniso_U_13
_atom_site_aniso_U_12
C1 0.0115(14) 0.0112(15) 0.0178(15) 0.0000(12) 0.0013(11) -0.0043(12)
C2 0.0212(17) 0.029(2) 0.0292(18) -0.0112(16) 0.0014(14) 0.0086(15)
C3 0.0294(19) 0.0185(18) 0.042(2) -0.0100(17) 0.0106(16) 0.0071(16)
C4 0.034(2) 0.028(2) 0.044(2) -0.0165(19) 0.0014(18) -0.0035(18)
C5 0.0243(18) 0.031(2) 0.0271(19) -0.0080(16) -0.0074(14) -0.0010(16)
C6 0.0302(19) 0.0256(19) 0.0153(15) -0.0019(14) -0.0021(14) -0.0010(15)
C7 0.0151(15) 0.0115(15) 0.0186(15) -0.0038(13) -0.0030(12) -0.0044(12)
C8 0.0165(17) 0.043(2) 0.033(2) -0.0014(19) 0.0000(14) 0.0090(17)
C9 0.0182(17) 0.027(2) 0.043(2) -0.0055(18) 0.0095(15) 0.0082(15)
C10 0.0235(18) 0.030(2) 0.0301(19) -0.0147(16) 0.0089(15) -0.0093(16)
C11 0.0288(18) 0.0252(19) 0.0189(16) -0.0027(15) 0.0010(14) -0.0021(16)
C12 0.0312(19) 0.0180(17) 0.0181(16) 0.0016(14) 0.0040(14) -0.0006(15)
C13 0.0152(16) 0.0152(17) 0.037(2) 0.0032(15) -0.0022(14) 0.0006(13)
C14 0.0269(19) 0.0120(17) 0.046(2) 0.0036(16) 0.0061(16) -0.0007(14)
C15 0.034(2) 0.0189(19) 0.041(2) -0.0099(17) 0.0084(17) -0.0139(17)
C16 0.030(2) 0.034(2) 0.039(2) -0.0003(19) -0.0120(17) -0.0149(18)
C17 0.0262(18) 0.0179(17) 0.035(2) 0.0060(16) -0.0080(15) -0.0031(15)
Cd1 0.02472(16) 0.01242(15) 0.01763(15) -0.00338(8) 0.00271(9) -0.00615(9)
N1 0.0182(13) 0.0191(15) 0.0197(14) -0.0039(12) -0.0011(11) -0.0005(12)
N2 0.0178(14) 0.0230(15) 0.0175(13) 0.0005(12) 0.0010(11) 0.0030(12)
N3 0.0195(14) 0.0092(13) 0.0241(14) -0.0004(11) -0.0010(11) -0.0042(11)
S1 0.0219(4) 0.0164(4) 0.0197(4) -0.0019(3) -0.0037(3) 0.0062(3)
S2 0.0213(4) 0.0169(4) 0.0196(4) -0.0017(3) -0.0061(3) 0.0052(3)
S3 0.0275(4) 0.0169(4) 0.0200(4) 0.0016(3) 0.0040(3) 0.0090(3)
S4 0.0227(4) 0.0288(5) 0.0187(4) 0.0049(3) -0.0029(3) 0.0061(3)

loop_
_atom_type_symbol
_atom_type_description
_atom_type_scat_dispersion_real
_atom_type_scat_dispersion_imag
_atom_type_scat_source
C C 0.0181 0.0091 'International Tables Vol C Tables 4.2.6.8 and 6.1.1.4'
H H 0.0000 0.0000 'International Tables Vol C Tables 4.2.6.8 and 6.1.1.4'
S S 0.3331 0.5567 'International Tables Vol C Tables 4.2.6.8 and 6.1.1.4'
N N 0.0311 0.0180 'International Tables Vol C Tables 4.2.6.8 and 6.1.1.4'
Cd Cd 0.1185 4.6533 'International Tables Vol C Tables 4.2.6.8 and 6.1.1.4'

loop_
_geom_angle_atom_site_label_1
_geom_angle_atom_site_label_2
_geom_angle_atom_site_label_3
_geom_angle
N1 C1 S1 120.7(2)
N1 C1 S2 120.6(3)
S1 C1 S2 118.67(18)
N1 C2 C3 108.9(3)
N1 C2 H2A 109.9
C3 C2 H2A 109.9
N1 C2 H2B 109.9
C3 C2 H2B 109.9
H2A C2 H2B 108.3
C2 C3 C4 111.4(4)
C2 C3 H3A 109.3
C4 C3 H3A 109.3
C2 C3 H3B 109.3
C4 C3 H3B 109.3
H3A C3 H3B 108.0
C3 C4 C5 111.9(3)
C3 C4 H4A 109.2
C5 C4 H4A 109.2
C3 C4 H4B 109.2
C5 C4 H4B 109.2
H4A C4 H4B 107.9
C4 C5 C6 110.3(3)
C4 C5 H5A 109.6
C6 C5 H5A 109.6
C4 C5 H5B 109.6
C6 C5 H5B 109.6
H5A C5 H5B 108.1
N1 C6 C5 109.3(3)
N1 C6 H6A 109.8
C5 C6 H6A 109.8
N1 C6 H6B 109.8
C5 C6 H6B 109.8
H6A C6 H6B 108.3
N2 C7 S4 120.8(3)
N2 C7 S3 120.7(3)
S4 C7 S3 118.5(2)
N2 C8 C9 110.3(3)
N2 C8 H8A 109.6
C9 C8 H8A 109.6
N2 C8 H8B 109.6
C9 C8 H8B 109.6
H8A C8 H8B 108.1
C10 C9 C8 110.2(3)
C10 C9 H9A 109.6
C8 C9 H9A 109.6
C10 C9 H9B 109.6
C8 C9 H9B 109.6
H9A C9 H9B 108.1
C9 C10 C11 109.5(3)
C9 C10 H10A 109.8
C11 C10 H10A 109.8
C9 C10 H10B 109.8
C11 C10 H10B 109.8
H10A C10 H10B 108.2
C12 C11 C10 110.8(3)
C12 C11 H11A 109.5
C10 C11 H11A 109.5
C12 C11 H11B 109.5
C10 C11 H11B 109.5
H11A C11 H11B 108.1
N2 C12 C11 111.0(3)
N2 C12 H12A 109.4
C11 C12 H12A 109.4
N2 C12 H12B 109.4
C11 C12 H12B 109.4
H12A C12 H12B 108.0
N3 C13 C14 123.3(3)
N3 C13 H13 118.3
C14 C13 H13 118.3
C15 C14 C13 118.4(4)
C15 C14 H14 120.8
C13 C14 H14 120.8
C16 C15 C14 119.0(4)
C16 C15 H15 120.5
C14 C15 H15 120.5
C15 C16 C17 119.0(4)
C15 C16 H16 120.5
C17 C16 H16 120.5
N3 C17 C16 122.0(4)
N3 C17 H17 119.0
C16 C17 H17 119.0
N3 Cd1 S3 107.53(7)
N3 Cd1 S2 111.31(8)
S3 Cd1 S2 106.78(3)
N3 Cd1 S1 102.48(7)
S3 Cd1 S1 148.58(3)
S2 Cd1 S1 69.64(3)
N3 Cd1 S4 94.04(8)
S3 Cd1 S4 69.25(3)
S2 Cd1 S4 153.95(3)
S1 Cd1 S4 99.92(3)
C1 N1 C6 123.1(3)
C1 N1 C2 123.6(3)
C6 N1 C2 112.3(3)
C7 N2 C8 123.1(3)
C7 N2 C12 123.8(3)
C8 N2 C12 113.0(3)
C13 N3 C17 118.1(3)
C13 N3 Cd1 116.1(2)
C17 N3 Cd1 124.6(2)
C1 S1 Cd1 84.93(11)
C1 S2 Cd1 86.75(11)
C7 S3 Cd1 87.70(12)
C7 S4 Cd1 84.54(12)

loop_
_geom_bond_atom_site_label_1
_geom_bond_atom_site_label_2
_geom_bond_distance
C1 N1 1.326(4)
C1 S1 1.730(3)
C1 S2 1.728(3)
C2 N1 1.471(5)
C2 C3 1.516(6)
C2 H2A 0.9900
C2 H2B 0.9900
C3 C4 1.526(6)
C3 H3A 0.9900
C3 H3B 0.9900
C4 C5 1.526(6)
C4 H4A 0.9900
C4 H4B 0.9900
C5 C6 1.519(5)
C5 H5A 0.9900
C5 H5B 0.9900
C6 N1 1.470(4)
C6 H6A 0.9900
C6 H6B 0.9900
C7 N2 1.331(5)
C7 S4 1.727(3)
C7 S3 1.734(3)
C8 N2 1.466(5)
C8 C9 1.524(6)
C8 H8A 0.9900
C8 H8B 0.9900
C9 C10 1.516(6)
C9 H9A 0.9900
C9 H9B 0.9900
C10 C11 1.521(5)
C10 H10A 0.9900
C10 H10B 0.9900
C11 C12 1.515(5)
C11 H11A 0.9900
C11 H11B 0.9900
C12 N2 1.474(4)
C12 H12A 0.9900
C12 H12B 0.9900
C13 N3 1.329(5)
C13 C14 1.383(5)
C13 H13 0.9500
C14 C15 1.378(6)
C14 H14 0.9500
C15 C16 1.371(6)
C15 H15 0.9500
C16 C17 1.398(6)
C16 H16 0.9500
C17 N3 1.334(5)
C17 H17 0.9500
Cd1 N3 2.320(3)
Cd1 S3 2.5637(9)
Cd1 S2 2.5757(9)
Cd1 S1 2.6322(8)
Cd1 S4 2.6683(9)

loop_
_geom_torsion_atom_site_label_1
_geom_torsion_atom_site_label_2
_geom_torsion_atom_site_label_3
_geom_torsion_atom_site_label_4
_geom_torsion
N1 C2 C3 C4 55.2(4)
C2 C3 C4 C5 -51.7(5)
C3 C4 C5 C6 51.8(5)
C4 C5 C6 N1 -56.3(4)
N2 C8 C9 C10 -57.6(4)
C8 C9 C10 C11 57.4(4)
C9 C10 C11 C12 -56.3(4)
C10 C11 C12 N2 55.0(4)
N3 C13 C14 C15 -0.5(6)
C13 C14 C15 C16 1.8(6)
C14 C15 C16 C17 -1.3(7)
C15 C16 C17 N3 -0.4(7)
S1 C1 N1 C6 -3.1(5)
S2 C1 N1 C6 177.2(3)
S1 C1 N1 C2 -170.5(3)
S2 C1 N1 C2 9.9(5)
C5 C6 N1 C1 -105.7(4)
C5 C6 N1 C2 62.9(4)
C3 C2 N1 C1 106.6(4)
C3 C2 N1 C6 -62.0(4)
S4 C7 N2 C8 2.0(5)
S3 C7 N2 C8 -179.6(3)
S4 C7 N2 C12 179.7(3)
S3 C7 N2 C12 -1.9(5)
C9 C8 N2 C7 -125.0(4)
C9 C8 N2 C12 57.1(4)
C11 C12 N2 C7 126.1(4)
C11 C12 N2 C8 -56.0(4)
C14 C13 N3 C17 -1.2(6)
C14 C13 N3 Cd1 166.9(3)
C16 C17 N3 C13 1.6(6)
C16 C17 N3 Cd1 -165.3(3)
S3 Cd1 N3 C13 -122.1(3)
S2 Cd1 N3 C13 121.3(3)
S1 Cd1 N3 C13 48.5(3)
S4 Cd1 N3 C13 -52.6(3)
S3 Cd1 N3 C17 45.1(3)
S2 Cd1 N3 C17 -71.5(3)
S1 Cd1 N3 C17 -144.3(3)
S4 Cd1 N3 C17 114.6(3)
N1 C1 S1 Cd1 179.4(3)
S2 C1 S1 Cd1 -0.94(17)
N3 Cd1 S1 C1 108.95(13)
S3 Cd1 S1 C1 -88.44(12)
S2 Cd1 S1 C1 0.59(10)
S4 Cd1 S1 C1 -154.63(11)
N1 C1 S2 Cd1 -179.3(3)
S1 C1 S2 Cd1 0.96(17)
N3 Cd1 S2 C1 -96.48(13)
S3 Cd1 S2 C1 146.43(10)
S1 Cd1 S2 C1 -0.59(10)
S4 Cd1 S2 C1 69.48(12)
N2 C7 S3 Cd1 180.0(3)
S4 C7 S3 Cd1 -1.58(17)
N3 Cd1 S3 C7 88.62(13)
S2 Cd1 S3 C7 -151.81(11)
S1 Cd1 S3 C7 -73.56(12)
S4 Cd1 S3 C7 0.96(11)
N2 C7 S4 Cd1 180.0(3)
S3 C7 S4 Cd1 1.52(17)
N3 Cd1 S4 C7 -108.20(13)
S3 Cd1 S4 C7 -0.97(11)
S2 Cd1 S4 C7 84.90(12)
S1 Cd1 S4 C7 148.37(11)
